data_7014590
loop_
_publ_author_name
'Chang, Yung-Hung'
'Liu, Zu-Yin'
'Liu, Yi-Hung'
'Peng, Shei-Ming'
'Chen, Jwu-Ting'
'Liu, Shiuh-Tzung'

_publ_section_title
;
 Palladium(II) complexes based on 1,8-naphthyridine functionalized
 N-heterocyclic carbenes (NHC) and their catalytic activity.
;
_journal_issue 2
_journal_name_full 'Dalton transactions (Cambridge, England : 2003)'
_journal_page_first 489
_journal_page_last 494
_journal_paper_doi 10.1039/c0dt00990c
_journal_volume 40
_journal_year 2011
_chemical_formula_sum 'C71 H77 Cl2 I4 N12 O1.5 Pd2'
_chemical_formula_weight 1913.75
_chemical_name_common nsy
_chemical_name_systematic
;
?
;
_space_group_IT_number 15
_symmetry_cell_setting monoclinic
_symmetry_space_group_name_Hall '-C 2yc'
_symmetry_space_group_name_H-M 'C 1 2/c 1'
_atom_sites_solution_hydrogens geom
_atom_sites_solution_primary direct
_atom_sites_solution_secondary difmap
_audit_creation_method SHELXL-97
_cell_angle_alpha 90.00
_cell_angle_beta 111.310(3)
_cell_angle_gamma 90.00
_cell_formula_units_Z 8
_cell_length_a 30.3869(6)
_cell_length_b 19.3940(4)
_cell_length_c 28.0844(7)
_cell_measurement_reflns_used 16282
_cell_measurement_temperature 150(2)
_cell_measurement_theta_max 29.1770
_cell_measurement_theta_min 3.1068
_cell_volume 15419.2(7)
_computing_cell_refinement
;
CrysAlisPro, Oxford Diffraction Ltd.,
Version 1.171.33.55 (release 05-01-2010 CrysAlis171 .NET)
(compiled Jan 5 2010,16:28:46)
Empirical absorption correction using spherical harmonics,
implemented in SCALE3 ABSPACK scaling algorithm.
;
_computing_data_collection
;
CrysAlisPro, Oxford Diffraction Ltd.,
Version 1.171.33.55 (release 05-01-2010 CrysAlis171 .NET)
(compiled Jan 5 2010,16:28:46)
Empirical absorption correction using spherical harmonics,
implemented in SCALE3 ABSPACK scaling algorithm.
;
_computing_data_reduction
;
CrysAlisPro, Oxford Diffraction Ltd.,
Version 1.171.33.55 (release 05-01-2010 CrysAlis171 .NET)
(compiled Jan 5 2010,16:28:46)
Empirical absorption correction using spherical harmonics,
implemented in SCALE3 ABSPACK scaling algorithm.
;
_computing_molecular_graphics SHELXTL
_computing_publication_material SHELXTL
_computing_structure_refinement 'SHELXL-97 (Sheldrick, 1997)'
_computing_structure_solution 'SHELXS-97 (Sheldrick, 1990)'
_diffrn_ambient_temperature 150(2)
_diffrn_measured_fraction_theta_full 0.997
_diffrn_measured_fraction_theta_max 0.997
_diffrn_measurement_device_type 'Oxford Diffraction Gemini A'
_diffrn_measurement_method CCD
_diffrn_radiation_monochromator graphite
_diffrn_radiation_source 'fine-focus sealed tube'
_diffrn_radiation_type MoK\a
_diffrn_radiation_wavelength 0.71073
_diffrn_reflns_av_R_equivalents 0.0317
_diffrn_reflns_av_sigmaI/netI 0.0558
_diffrn_reflns_limit_h_max 39
_diffrn_reflns_limit_h_min -39
_diffrn_reflns_limit_k_max 25
_diffrn_reflns_limit_k_min -24
_diffrn_reflns_limit_l_max 23
_diffrn_reflns_limit_l_min -36
_diffrn_reflns_number 37292
_diffrn_reflns_theta_full 27.50
_diffrn_reflns_theta_max 27.50
_diffrn_reflns_theta_min 3.11
_exptl_absorpt_coefficient_mu 2.187
_exptl_absorpt_correction_T_max 1.00000
_exptl_absorpt_correction_T_min 0.94512
_exptl_absorpt_correction_type multi-scan
_exptl_absorpt_process_details
;
CrysAlisPro, Oxford Diffraction Ltd.,
Version 1.171.33.55 (release 05-01-2010 CrysAlis171 .NET)
(compiled Jan 5 2010,16:28:46)
Empirical absorption correction using spherical harmonics,
implemented in SCALE3 ABSPACK scaling algorithm.
;
_exptl_crystal_density_diffrn 1.649
_exptl_crystal_density_method 'not measured'
_exptl_crystal_F_000 7496
_exptl_crystal_size_max 0.20
_exptl_crystal_size_mid 0.15
_exptl_crystal_size_min 0.10
_refine_diff_density_max 2.816
_refine_diff_density_min -1.016
_refine_diff_density_rms 0.170
_refine_ls_extinction_method none
_refine_ls_goodness_of_fit_ref 1.131
_refine_ls_hydrogen_treatment constr
_refine_ls_matrix_type full
_refine_ls_number_parameters 791
_refine_ls_number_reflns 17677
_refine_ls_number_restraints 134
_refine_ls_restrained_S_all 1.135
_refine_ls_R_factor_all 0.0964
_refine_ls_R_factor_gt 0.0546
_refine_ls_shift/su_max 0.001
_refine_ls_shift/su_mean 0.000
_refine_ls_structure_factor_coef Fsqd
_refine_ls_weighting_details 'calc w=1/[\s^2^(Fo^2^)+(0.1000P)^2^+0.0000P] where P=(Fo^2^+2Fc^2^)/3'
_refine_ls_weighting_scheme calc
_refine_ls_wR_factor_gt 0.1665
_refine_ls_wR_factor_ref 0.1852
_reflns_number_gt 11049
_reflns_number_total 17677
_reflns_threshold_expression >2sigma(I)
_cod_data_source_file C0DT00990C.TXT
_cod_data_source_block ic14408
_cod_depositor_comments
;
The following automatic conversions were performed:
'_symmetry_cell_setting' value 'Monoclinic' changed to 'monoclinic'
according to '/home/saulius/struct/CIF-dictionaries/cif_core.dic'
dictionary named 'cif_core.dic' version 2.4.1 from 2010-06-29.

Automatic conversion script
Id: cif_fix_enum 1555 2011-01-17 13:19:09Z saulius 
;
_cod_original_cell_volume 15419.2(6)
_cod_original_sg_symbol_H-M C2/c
_cod_original_formula_sum 'C71 H77 Cl2 I4 N12 O1.50 Pd2'
_cod_database_code 7014590

loop_
_symmetry_equiv_pos_as_xyz
'x, y, z'
'-x, y, -z+1/2'
'x+1/2, y+1/2, z'
'-x+1/2, y+1/2, -z+1/2'
'-x, -y, -z'
'x, -y, z-1/2'
'-x+1/2, -y+1/2, -z'
'x+1/2, -y+1/2, z-1/2'

loop_
_atom_site_label
_atom_site_type_symbol
_atom_site_fract_x
_atom_site_fract_y
_atom_site_fract_z
_atom_site_U_iso_or_equiv
_atom_site_adp_type
_atom_site_occupancy
_atom_site_symmetry_multiplicity
_atom_site_calc_flag
_atom_site_refinement_flags
_atom_site_disorder_assembly
_atom_site_disorder_group
Pd1 Pd 0.109574(16) 0.32376(3) 0.40416(2) 0.03025(13) Uani 1 1 d . . .
Pd2 Pd 0.246816(19) 0.32372(3) 0.17488(2) 0.03585(15) Uani 1 1 d . . .
I1 I 0.190977(16) 0.30032(3) 0.39642(2) 0.04975(16) Uani 1 1 d . . .
I2 I 0.023007(15) 0.35628(3) 0.39386(2) 0.04020(14) Uani 1 1 d . . .
I3 I 0.27189(2) 0.30443(4) 0.27338(2) 0.05941(18) Uani 1 1 d . . .
I4 I 0.19990(2) 0.34646(3) 0.078303(19) 0.04939(16) Uani 1 1 d . . .
N1 N 0.1443(2) 0.4570(3) 0.4632(2) 0.0394(14) Uani 1 1 d . . .
N2 N 0.1366(2) 0.4707(3) 0.3862(2) 0.0338(13) Uani 1 1 d . . .
N3 N 0.1644(2) 0.4745(3) 0.3192(2) 0.0357(13) Uani 1 1 d . . .
N4 N 0.1979(2) 0.4750(3) 0.2574(2) 0.0353(13) Uani 1 1 d . . .
N5 N 0.2356(2) 0.4741(3) 0.1997(2) 0.0415(15) Uani 1 1 d . . .
N6 N 0.2982(2) 0.4620(4) 0.1825(3) 0.0536(19) Uani 1 1 d . . .
N7 N 0.0969(2) 0.1753(3) 0.4333(3) 0.0457(16) Uani 1 1 d . . .
N8 N 0.1018(2) 0.1776(3) 0.3597(3) 0.0435(16) Uani 1 1 d . . .
N9 N 0.1321(2) 0.1723(3) 0.2939(2) 0.0376(14) Uani 1 1 d . . .
N10 N 0.1684(2) 0.1723(3) 0.2348(2) 0.0390(14) Uani 1 1 d . . .
N11 N 0.2102(2) 0.1770(3) 0.1800(2) 0.0377(14) Uani 1 1 d . . .
N12 N 0.2689(2) 0.1757(3) 0.1558(2) 0.0393(14) Uani 1 1 d . . .
C1 C 0.1430(3) 0.4327(4) 0.5125(3) 0.0459(19) Uani 1 1 d . . .
C2 C 0.1815(3) 0.3975(5) 0.5449(3) 0.053(2) Uani 1 1 d . . .
C3 C 0.1790(4) 0.3770(6) 0.5908(3) 0.064(3) Uani 1 1 d . . .
H3A H 0.2046 0.3511 0.6135 0.077 Uiso 1 1 calc R . .
C4 C 0.1408(4) 0.3922(5) 0.6058(3) 0.058(2) Uani 1 1 d . . .
C5 C 0.1055(3) 0.4322(5) 0.5734(4) 0.055(2) Uani 1 1 d . . .
H5A H 0.0805 0.4460 0.5840 0.066 Uiso 1 1 calc R . .
C6 C 0.1044(3) 0.4539(4) 0.5254(3) 0.048(2) Uani 1 1 d . . .
C7 C 0.1297(2) 0.4236(4) 0.4189(3) 0.0304(14) Uani 1 1 d . . .
C8 C 0.1599(3) 0.5240(4) 0.4591(3) 0.049(2) Uani 1 1 d . . .
H8A H 0.1714 0.5569 0.4858 0.059 Uiso 1 1 calc R . .
C9 C 0.1554(3) 0.5330(4) 0.4101(3) 0.046(2) Uani 1 1 d . . .
H9A H 0.1633 0.5727 0.3951 0.056 Uiso 1 1 calc R . .
C10 C 0.1286(2) 0.4602(4) 0.3328(3) 0.0350(16) Uani 1 1 d . . .
C11 C 0.0826(3) 0.4403(3) 0.2993(3) 0.0367(16) Uani 1 1 d . . .
H11A H 0.0578 0.4313 0.3115 0.044 Uiso 1 1 calc R . .
C12 C 0.0759(2) 0.4349(4) 0.2480(3) 0.0379(16) Uani 1 1 d . . .
H12A H 0.0456 0.4241 0.2236 0.045 Uiso 1 1 calc R . .
C13 C 0.1144(2) 0.4456(4) 0.2323(3) 0.0341(15) Uani 1 1 d . . .
C14 C 0.1583(2) 0.4655(3) 0.2691(3) 0.0334(15) Uani 1 1 d . . .
C15 C 0.1117(3) 0.4370(4) 0.1810(3) 0.0382(16) Uani 1 1 d . . .
H15A H 0.0824 0.4267 0.1546 0.046 Uiso 1 1 calc R . .
C16 C 0.1516(3) 0.4436(4) 0.1702(3) 0.0394(17) Uani 1 1 d . . .
H16A H 0.1512 0.4352 0.1367 0.047 Uiso 1 1 calc R . .
C17 C 0.1935(3) 0.4630(4) 0.2098(3) 0.0350(16) Uani 1 1 d . . .
C18 C 0.2606(3) 0.4248(4) 0.1859(3) 0.0442(19) Uani 1 1 d . . .
C19 C 0.2579(3) 0.5393(5) 0.2054(3) 0.052(2) Uani 1 1 d . . .
H19A H 0.2475 0.5808 0.2159 0.062 Uiso 1 1 calc R . .
C20 C 0.2955(3) 0.5315(5) 0.1935(3) 0.054(2) Uani 1 1 d . . .
H20A H 0.3169 0.5668 0.1926 0.065 Uiso 1 1 calc R . .
C21 C 0.3393(3) 0.4324(6) 0.1735(4) 0.065(3) Uani 1 1 d . . .
C22 C 0.3406(4) 0.4360(6) 0.1252(5) 0.077(4) Uani 1 1 d . . .
C23 C 0.3816(4) 0.4147(7) 0.1186(6) 0.101(3) Uani 1 1 d U . .
H23A H 0.3832 0.4153 0.0854 0.121 Uiso 1 1 calc R . .
C24 C 0.4170(5) 0.3946(8) 0.1565(7) 0.109(3) Uani 1 1 d U . .
C25 C 0.4180(4) 0.3900(8) 0.2076(6) 0.117(3) Uani 1 1 d U . .
H25A H 0.4449 0.3733 0.2348 0.141 Uiso 1 1 calc R . .
C26 C 0.3766(4) 0.4115(8) 0.2159(6) 0.097(4) Uani 1 1 d . . .
C27 C 0.2243(3) 0.3827(6) 0.5317(4) 0.070(3) Uani 1 1 d . . .
H27A H 0.2194 0.4011 0.4977 0.105 Uiso 1 1 calc R . .
H27B H 0.2293 0.3327 0.5319 0.105 Uiso 1 1 calc R . .
H27C H 0.2520 0.4046 0.5570 0.105 Uiso 1 1 calc R . .
C28 C 0.1401(5) 0.3687(6) 0.6569(4) 0.083(3) Uani 1 1 d . . .
H28A H 0.1108 0.3841 0.6605 0.124 Uiso 1 1 calc R . .
H28B H 0.1672 0.3884 0.6844 0.124 Uiso 1 1 calc R . .
H28C H 0.1419 0.3182 0.6588 0.124 Uiso 1 1 calc R . .
C29 C 0.0673(3) 0.4992(5) 0.4933(4) 0.057(2) Uani 1 1 d . . .
H29A H 0.0727 0.5091 0.4617 0.086 Uiso 1 1 calc R . .
H29B H 0.0676 0.5423 0.5116 0.086 Uiso 1 1 calc R . .
H29C H 0.0366 0.4765 0.4851 0.086 Uiso 1 1 calc R . .
C30 C 0.3006(5) 0.4643(7) 0.0792(5) 0.094(4) Uani 1 1 d U . .
H30A H 0.3091 0.4612 0.0489 0.141 Uiso 1 1 calc R . .
H30B H 0.2949 0.5126 0.0855 0.141 Uiso 1 1 calc R . .
H30C H 0.2719 0.4374 0.0738 0.141 Uiso 1 1 calc R . .
C31 C 0.4667(5) 0.3700(9) 0.1542(7) 0.139(5) Uani 1 1 d U . .
H31A H 0.4657 0.3737 0.1190 0.208 Uiso 1 1 calc R . .
H31B H 0.4727 0.3220 0.1657 0.208 Uiso 1 1 calc R . .
H31C H 0.4920 0.3994 0.1766 0.208 Uiso 1 1 calc R . .
C32 C 0.3772(4) 0.4126(9) 0.2708(6) 0.124(5) Uani 1 1 d U . .
H32A H 0.3468 0.4293 0.2707 0.187 Uiso 1 1 calc R . .
H32B H 0.4025 0.4432 0.2918 0.187 Uiso 1 1 calc R . .
H32C H 0.3828 0.3658 0.2850 0.187 Uiso 1 1 calc R . .
C33 C 0.0877(3) 0.1926(5) 0.4791(3) 0.0522(18) Uani 1 1 d U . .
C34 C 0.0412(3) 0.1874(4) 0.4769(3) 0.050(2) Uani 1 1 d . . .
C35 C 0.0339(3) 0.1981(5) 0.5225(4) 0.0614(19) Uani 1 1 d U . .
H35A H 0.0027 0.1950 0.5224 0.074 Uiso 1 1 calc R . .
C36 C 0.0690(4) 0.2126(6) 0.5665(4) 0.068(2) Uani 1 1 d U . .
C37 C 0.1150(3) 0.2143(5) 0.5678(4) 0.068(2) Uani 1 1 d U . .
H37A H 0.1402 0.2220 0.5994 0.081 Uiso 1 1 calc R . .
C38 C 0.1250(3) 0.2051(5) 0.5238(4) 0.057(2) Uani 1 1 d . . .
C39 C 0.0982(2) 0.2203(4) 0.3965(3) 0.0350(16) Uani 1 1 d . . .
C40 C 0.1023(3) 0.1055(5) 0.4197(4) 0.061(3) Uani 1 1 d . . .
H40A H 0.1036 0.0655 0.4397 0.073 Uiso 1 1 calc R . .
C41 C 0.1054(3) 0.1077(4) 0.3742(4) 0.054(2) Uani 1 1 d . . .
H41A H 0.1092 0.0695 0.3549 0.065 Uiso 1 1 calc R . .
C42 C 0.1013(3) 0.2008(4) 0.3111(3) 0.0392(17) Uani 1 1 d . . .
C43 C 0.0658(2) 0.2479(4) 0.2840(3) 0.0388(17) Uani 1 1 d . . .
H43A H 0.0437 0.2649 0.2978 0.047 Uiso 1 1 calc R . .
C44 C 0.0646(2) 0.2675(4) 0.2381(3) 0.0418(18) Uani 1 1 d . . .
H44A H 0.0401 0.2976 0.2181 0.050 Uiso 1 1 calc R . .
C45 C 0.0985(2) 0.2448(4) 0.2186(3) 0.0349(16) Uani 1 1 d . . .
C46 C 0.1326(2) 0.1967(3) 0.2491(3) 0.0354(16) Uani 1 1 d . . .
C47 C 0.1019(3) 0.2673(4) 0.1724(3) 0.0388(17) Uani 1 1 d . . .
H47A H 0.0785 0.2970 0.1504 0.047 Uiso 1 1 calc R . .
C48 C 0.1389(2) 0.2464(4) 0.1593(3) 0.0397(17) Uani 1 1 d . . .
H48A H 0.1427 0.2624 0.1291 0.048 Uiso 1 1 calc R . .
C49 C 0.1713(3) 0.1997(4) 0.1932(3) 0.0374(16) Uani 1 1 d . . .
C50 C 0.2388(3) 0.2189(4) 0.1661(3) 0.0366(16) Uani 1 1 d . . .
C51 C 0.2218(3) 0.1074(4) 0.1786(3) 0.050(2) Uani 1 1 d . . .
H51A H 0.2069 0.0684 0.1866 0.060 Uiso 1 1 calc R . .
C52 C 0.2593(3) 0.1085(5) 0.1632(3) 0.053(2) Uani 1 1 d . . .
H52A H 0.2760 0.0693 0.1583 0.063 Uiso 1 1 calc R . .
C53 C 0.3042(3) 0.1938(4) 0.1355(3) 0.0399(17) Uani 1 1 d . . .
C54 C 0.3504(3) 0.2055(5) 0.1677(3) 0.059(2) Uani 1 1 d . . .
C55 C 0.3850(4) 0.2187(6) 0.1462(4) 0.073(3) Uani 1 1 d . . .
H55A H 0.4168 0.2272 0.1678 0.088 Uiso 1 1 calc R . .
C56 C 0.3722(4) 0.2193(5) 0.0923(4) 0.061(2) Uani 1 1 d . . .
C57 C 0.3270(3) 0.2062(4) 0.0626(3) 0.047(2) Uani 1 1 d . . .
H57A H 0.3188 0.2062 0.0266 0.056 Uiso 1 1 calc R . .
C58 C 0.2920(3) 0.1927(4) 0.0818(3) 0.0406(17) Uani 1 1 d . . .
C59 C 0.0005(3) 0.1705(5) 0.4276(4) 0.062(2) Uani 1 1 d U . .
H59A H 0.0125 0.1648 0.3998 0.093 Uiso 1 1 calc R . .
H59B H -0.0226 0.2083 0.4192 0.093 Uiso 1 1 calc R . .
H59C H -0.0148 0.1277 0.4319 0.093 Uiso 1 1 calc R . .
C60 C 0.0584(5) 0.2240(7) 0.6156(5) 0.101(3) Uani 1 1 d U . .
H60A H 0.0242 0.2214 0.6075 0.152 Uiso 1 1 calc R . .
H60B H 0.0699 0.2695 0.6299 0.152 Uiso 1 1 calc R . .
H60C H 0.0742 0.1883 0.6407 0.152 Uiso 1 1 calc R . .
C61 C 0.1747(3) 0.2049(6) 0.5245(4) 0.074(3) Uani 1 1 d U . .
H61A H 0.1741 0.1982 0.4897 0.111 Uiso 1 1 calc R . .
H61B H 0.1925 0.1674 0.5464 0.111 Uiso 1 1 calc R . .
H61C H 0.1899 0.2491 0.5378 0.111 Uiso 1 1 calc R . .
C62 C 0.3648(4) 0.2025(7) 0.2254(3) 0.084(4) Uani 1 1 d . . .
H62A H 0.3369 0.1926 0.2341 0.126 Uiso 1 1 calc R . .
H62B H 0.3782 0.2470 0.2402 0.126 Uiso 1 1 calc R . .
H62C H 0.3884 0.1662 0.2392 0.126 Uiso 1 1 calc R . .
C63 C 0.4099(5) 0.2300(7) 0.0704(5) 0.101(5) Uani 1 1 d . . .
H63A H 0.3957 0.2291 0.0330 0.152 Uiso 1 1 calc R . .
H63B H 0.4335 0.1933 0.0823 0.152 Uiso 1 1 calc R . .
H63C H 0.4251 0.2748 0.0817 0.152 Uiso 1 1 calc R . .
C64 C 0.2423(3) 0.1729(5) 0.0473(3) 0.055(2) Uani 1 1 d . . .
H64A H 0.2397 0.1751 0.0116 0.082 Uiso 1 1 calc R . .
H64B H 0.2196 0.2048 0.0528 0.082 Uiso 1 1 calc R . .
H64C H 0.2356 0.1258 0.0554 0.082 Uiso 1 1 calc R . .
C65 C 0.2842(4) 0.5653(6) 0.8797(4) 0.074(3) Uani 1 1 d . . .
H65A H 0.2597 0.5460 0.8488 0.089 Uiso 1 1 calc R . .
H65B H 0.2793 0.6157 0.8802 0.089 Uiso 1 1 calc R . .
C66 C 0.1161(11) 0.1321(16) 0.0408(11) 0.262 Uiso 1 1 d D . .
H66A H 0.1478 0.1314 0.0673 0.392 Uiso 1 1 calc R . .
H66B H 0.0933 0.1488 0.0555 0.392 Uiso 1 1 calc R . .
H66C H 0.1159 0.1628 0.0130 0.392 Uiso 1 1 calc R . .
C67 C 0.1024(10) 0.0592(15) 0.0199(10) 0.251 Uiso 1 1 d D . .
H67A H 0.1278 0.0376 0.0106 0.301 Uiso 1 1 calc R . .
H67B H 0.0954 0.0294 0.0449 0.301 Uiso 1 1 calc R . .
C68 C 0.0271(5) 0.0384(13) -0.0201(7) 0.252 Uiso 1 1 d D . .
H68A H 0.0188 0.0592 0.0077 0.302 Uiso 1 1 calc RD . .
H68B H 0.0366 -0.0099 -0.0101 0.302 Uiso 1 1 calc RD . .
C69 C -0.0189(8) 0.0365(14) -0.0692(6) 0.258 Uiso 1 1 d D . .
H69A H -0.0430 0.0089 -0.0625 0.387 Uiso 1 1 calc R . .
H69B H -0.0118 0.0159 -0.0974 0.387 Uiso 1 1 calc R . .
H69C H -0.0307 0.0836 -0.0784 0.387 Uiso 1 1 calc R . .
C70 C 0.9981(9) 0.6073(13) 0.2018(9) 0.191(9) Uiso 1 1 d . . .
H70A H 0.9697 0.6369 0.1900 0.229 Uiso 1 1 calc R . .
H70B H 1.0253 0.6393 0.2103 0.229 Uiso 1 1 calc R . .
C71 C 0.9976(8) 0.5745(11) 0.1589(8) 0.175(8) Uiso 1 1 d . . .
H71A H 1.0034 0.6079 0.1357 0.262 Uiso 1 1 calc R . .
H71B H 0.9667 0.5528 0.1419 0.262 Uiso 1 1 calc R . .
H71C H 1.0223 0.5390 0.1681 0.262 Uiso 1 1 calc R . .
Cl1 Cl 0.34161(13) 0.54758(19) 0.87905(16) 0.1085(11) Uani 1 1 d . . .
Cl2 Cl 0.28016(14) 0.52591(17) 0.93676(13) 0.0988(10) Uani 1 1 d . . .
O2 O 1.0000 0.5819(9) 0.2500 0.136(5) Uiso 1 2 d S . .
O1 O 0.0636(7) 0.0705(12) -0.0217(9) 0.288 Uiso 1 1 d D . .

loop_
_atom_site_aniso_label
_atom_site_aniso_U_11
_atom_site_aniso_U_22
_atom_site_aniso_U_33
_atom_site_aniso_U_23
_atom_site_aniso_U_13
_atom_site_aniso_U_12
Pd1 0.0242(2) 0.0365(3) 0.0318(3) 0.0050(2) 0.0122(2) -0.0012(2)
Pd2 0.0373(3) 0.0449(3) 0.0288(3) -0.0086(3) 0.0161(2) -0.0025(2)
I1 0.0287(2) 0.0591(3) 0.0655(4) 0.0006(3) 0.0218(2) -0.0004(2)
I2 0.0265(2) 0.0474(3) 0.0472(3) 0.0007(2) 0.0140(2) -0.00039(19)
I3 0.0614(4) 0.0826(4) 0.0298(3) -0.0085(3) 0.0113(3) 0.0096(3)
I4 0.0793(4) 0.0424(3) 0.0279(3) -0.0033(2) 0.0211(3) -0.0037(3)
N1 0.045(3) 0.041(4) 0.036(3) 0.002(3) 0.020(3) -0.008(3)
N2 0.042(3) 0.035(3) 0.031(3) -0.005(3) 0.022(3) -0.011(3)
N3 0.041(3) 0.042(3) 0.030(3) -0.003(3) 0.021(3) -0.009(3)
N4 0.044(3) 0.035(3) 0.032(3) -0.006(3) 0.019(3) -0.008(3)
N5 0.055(4) 0.041(4) 0.039(4) -0.012(3) 0.030(3) -0.016(3)
N6 0.052(4) 0.074(5) 0.048(4) -0.028(4) 0.032(3) -0.030(4)
N7 0.045(4) 0.047(4) 0.049(4) 0.011(3) 0.022(3) 0.004(3)
N8 0.045(4) 0.043(4) 0.050(4) 0.018(3) 0.026(3) 0.013(3)
N9 0.044(3) 0.032(3) 0.041(4) 0.010(3) 0.022(3) 0.010(3)
N10 0.044(3) 0.037(3) 0.038(3) 0.004(3) 0.019(3) 0.010(3)
N11 0.044(3) 0.039(3) 0.033(3) 0.002(3) 0.017(3) 0.010(3)
N12 0.045(3) 0.047(4) 0.028(3) 0.008(3) 0.016(3) 0.017(3)
C1 0.060(5) 0.048(5) 0.040(4) -0.008(4) 0.031(4) -0.014(4)
C2 0.053(5) 0.071(6) 0.034(4) 0.009(4) 0.015(4) -0.001(4)
C3 0.071(6) 0.085(7) 0.036(5) 0.000(5) 0.018(5) -0.001(5)
C4 0.082(7) 0.063(6) 0.036(5) -0.007(4) 0.029(5) -0.016(5)
C5 0.067(6) 0.062(6) 0.056(5) -0.011(5) 0.045(5) -0.008(5)
C6 0.053(5) 0.056(5) 0.045(5) -0.007(4) 0.029(4) -0.012(4)
C7 0.026(3) 0.035(4) 0.030(4) 0.000(3) 0.011(3) -0.002(3)
C8 0.057(5) 0.056(5) 0.042(5) -0.018(4) 0.029(4) -0.022(4)
C9 0.063(5) 0.041(4) 0.048(5) -0.013(4) 0.035(4) -0.015(4)
C10 0.036(4) 0.032(4) 0.037(4) 0.001(3) 0.014(3) -0.002(3)
C11 0.044(4) 0.028(4) 0.040(4) 0.003(3) 0.019(3) -0.001(3)
C12 0.034(4) 0.042(4) 0.036(4) 0.003(3) 0.011(3) 0.001(3)
C13 0.038(4) 0.029(4) 0.035(4) 0.000(3) 0.013(3) 0.000(3)
C14 0.038(4) 0.027(4) 0.039(4) -0.002(3) 0.018(3) -0.001(3)
C15 0.043(4) 0.033(4) 0.034(4) -0.002(3) 0.009(3) -0.005(3)
C16 0.058(5) 0.036(4) 0.029(4) -0.002(3) 0.021(4) -0.004(3)
C17 0.045(4) 0.031(4) 0.034(4) -0.002(3) 0.020(3) -0.005(3)
C18 0.053(5) 0.054(5) 0.032(4) -0.011(4) 0.023(4) -0.014(4)
C19 0.063(5) 0.054(5) 0.048(5) -0.023(4) 0.031(4) -0.028(4)
C20 0.069(6) 0.056(5) 0.051(5) -0.019(4) 0.039(5) -0.029(4)
C21 0.051(5) 0.094(7) 0.063(6) -0.031(6) 0.037(5) -0.036(5)
C22 0.077(7) 0.085(7) 0.097(9) -0.056(7) 0.065(7) -0.045(6)
C23 0.071(5) 0.132(7) 0.128(8) -0.056(6) 0.069(5) -0.037(5)
C24 0.068(5) 0.143(7) 0.141(8) -0.061(7) 0.069(6) -0.033(6)
C25 0.061(5) 0.152(7) 0.148(8) -0.047(7) 0.047(6) -0.036(5)
C26 0.052(6) 0.135(11) 0.113(11) -0.041(9) 0.039(7) -0.018(7)
C27 0.064(6) 0.088(7) 0.055(6) 0.008(6) 0.018(5) 0.011(5)
C28 0.121(10) 0.088(8) 0.056(6) -0.002(6) 0.052(7) -0.019(7)
C29 0.060(5) 0.062(6) 0.058(6) -0.008(5) 0.032(5) 0.004(4)
C30 0.120(9) 0.113(9) 0.078(7) -0.016(7) 0.073(7) -0.044(7)
C31 0.077(7) 0.178(10) 0.175(11) -0.069(9) 0.061(7) -0.033(7)
C32 0.052(6) 0.193(13) 0.117(11) -0.016(10) 0.017(7) -0.026(8)
C33 0.048(4) 0.070(4) 0.048(4) 0.016(4) 0.028(3) -0.005(3)
C34 0.046(4) 0.053(5) 0.054(5) 0.006(4) 0.024(4) -0.009(4)
C35 0.052(4) 0.082(5) 0.064(4) 0.006(4) 0.037(3) -0.014(4)
C36 0.067(4) 0.090(5) 0.060(4) 0.008(4) 0.038(4) -0.021(4)
C37 0.060(4) 0.089(5) 0.059(4) 0.011(4) 0.027(4) -0.017(4)
C38 0.039(4) 0.076(6) 0.056(5) 0.020(5) 0.017(4) -0.005(4)
C39 0.031(3) 0.039(4) 0.039(4) 0.012(3) 0.018(3) 0.005(3)
C40 0.076(6) 0.046(5) 0.078(7) 0.028(5) 0.050(6) 0.019(4)
C41 0.078(6) 0.027(4) 0.073(6) 0.009(4) 0.047(5) 0.010(4)
C42 0.038(4) 0.034(4) 0.049(5) 0.000(4) 0.021(4) 0.004(3)
C43 0.035(4) 0.036(4) 0.050(5) 0.005(4) 0.021(3) 0.005(3)
C44 0.034(4) 0.032(4) 0.058(5) 0.003(4) 0.014(4) 0.008(3)
C45 0.031(3) 0.030(4) 0.040(4) 0.004(3) 0.009(3) 0.002(3)
C46 0.034(3) 0.026(3) 0.047(4) -0.001(3) 0.016(3) 0.002(3)
C47 0.042(4) 0.029(4) 0.042(4) 0.003(3) 0.011(3) 0.003(3)
C48 0.037(4) 0.040(4) 0.044(4) 0.006(4) 0.016(3) 0.001(3)
C49 0.041(4) 0.035(4) 0.037(4) 0.000(3) 0.016(3) 0.001(3)
C50 0.041(4) 0.040(4) 0.027(4) 0.001(3) 0.011(3) 0.008(3)
C51 0.070(6) 0.043(5) 0.044(5) 0.010(4) 0.029(4) 0.018(4)
C52 0.079(6) 0.052(5) 0.034(4) 0.010(4) 0.030(4) 0.023(4)
C53 0.049(4) 0.047(4) 0.030(4) -0.001(3) 0.021(3) 0.012(3)
C54 0.049(5) 0.097(7) 0.037(5) -0.001(5) 0.020(4) 0.016(5)
C55 0.059(6) 0.114(9) 0.057(6) -0.025(6) 0.034(5) -0.004(6)
C56 0.086(7) 0.065(6) 0.050(5) 0.001(5) 0.047(5) 0.003(5)
C57 0.073(6) 0.042(4) 0.034(4) 0.000(4) 0.030(4) 0.010(4)
C58 0.057(5) 0.038(4) 0.029(4) -0.002(3) 0.018(4) 0.009(3)
C59 0.044(4) 0.068(5) 0.077(6) 0.012(5) 0.025(4) -0.009(4)
C60 0.108(7) 0.130(8) 0.085(7) -0.010(7) 0.058(6) -0.041(7)
C61 0.045(5) 0.114(7) 0.065(6) 0.030(6) 0.022(4) 0.003(5)
C62 0.057(6) 0.165(12) 0.032(5) 0.009(6) 0.018(4) 0.025(7)
C63 0.143(12) 0.109(10) 0.098(9) -0.028(8) 0.100(10) -0.028(8)
C64 0.071(6) 0.063(6) 0.028(4) -0.008(4) 0.016(4) 0.021(4)
C65 0.088(8) 0.063(6) 0.078(8) 0.008(6) 0.038(6) 0.008(5)
Cl1 0.094(2) 0.110(3) 0.130(3) 0.006(2) 0.050(2) -0.0075(19)
Cl2 0.136(3) 0.086(2) 0.083(2) 0.0135(18) 0.051(2) 0.0081(19)

loop_
_atom_type_symbol
_atom_type_description
_atom_type_scat_dispersion_real
_atom_type_scat_dispersion_imag
_atom_type_scat_source
C C 0.0033 0.0016 'International Tables Vol C Tables 4.2.6.8 and 6.1.1.4'
H H 0.0000 0.0000 'International Tables Vol C Tables 4.2.6.8 and 6.1.1.4'
N N 0.0061 0.0033 'International Tables Vol C Tables 4.2.6.8 and 6.1.1.4'
O O 0.0106 0.0060 'International Tables Vol C Tables 4.2.6.8 and 6.1.1.4'
Cl Cl 0.1484 0.1585 'International Tables Vol C Tables 4.2.6.8 and 6.1.1.4'
Pd Pd -0.9988 1.0072 'International Tables Vol C Tables 4.2.6.8 and 6.1.1.4'
I I -0.4742 1.8119 'International Tables Vol C Tables 4.2.6.8 and 6.1.1.4'

loop_
_geom_angle_atom_site_label_1
_geom_angle_atom_site_label_2
_geom_angle_atom_site_label_3
_geom_angle
_geom_angle_site_symmetry_1
_geom_angle_site_symmetry_3
_geom_angle_publ_flag
C7 Pd1 C39 172.2(3) . . ?
C7 Pd1 I1 87.60(18) . . ?
C39 Pd1 I1 87.07(18) . . ?
C7 Pd1 I2 90.53(18) . . ?
C39 Pd1 I2 95.78(18) . . ?
I1 Pd1 I2 168.91(3) . . ?
C18 Pd2 C50 175.1(3) . . ?
C18 Pd2 I4 90.0(2) . . ?
C50 Pd2 I4 92.7(2) . . ?
C18 Pd2 I3 90.7(2) . . ?
C50 Pd2 I3 87.8(2) . . ?
I4 Pd2 I3 164.84(3) . . ?
C7 N1 C8 112.4(6) . . ?
C7 N1 C1 127.6(6) . . ?
C8 N1 C1 120.0(6) . . ?
C7 N2 C9 113.1(6) . . ?
C7 N2 C10 126.6(6) . . ?
C9 N2 C10 120.3(6) . . ?
C10 N3 C14 117.2(6) . . ?
C17 N4 C14 116.5(6) . . ?
C18 N5 C19 111.4(6) . . ?
C18 N5 C17 125.8(6) . . ?
C19 N5 C17 122.7(6) . . ?
C18 N6 C20 111.7(7) . . ?
C18 N6 C21 125.5(8) . . ?
C20 N6 C21 122.5(7) . . ?
C39 N7 C40 111.3(7) . . ?
C39 N7 C33 126.3(7) . . ?
C40 N7 C33 122.2(7) . . ?
C39 N8 C41 112.7(6) . . ?
C39 N8 C42 123.9(6) . . ?
C41 N8 C42 123.4(7) . . ?
C42 N9 C46 116.4(6) . . ?
C49 N10 C46 115.9(6) . . ?
C50 N11 C51 112.3(6) . . ?
C50 N11 C49 124.8(6) . . ?
C51 N11 C49 122.9(6) . . ?
C50 N12 C52 111.2(6) . . ?
C50 N12 C53 126.9(7) . . ?
C52 N12 C53 121.7(6) . . ?
C2 C1 C6 124.2(8) . . ?
C2 C1 N1 118.2(7) . . ?
C6 C1 N1 117.2(8) . . ?
C1 C2 C3 116.2(8) . . ?
C1 C2 C27 122.4(7) . . ?
C3 C2 C27 121.4(8) . . ?
C2 C3 C4 123.6(9) . . ?
C5 C4 C3 116.9(8) . . ?
C5 C4 C28 121.6(9) . . ?
C3 C4 C28 121.4(10) . . ?
C4 C5 C6 123.4(8) . . ?
C5 C6 C1 115.3(8) . . ?
C5 C6 C29 121.4(8) . . ?
C1 C6 C29 123.1(8) . . ?
N1 C7 N2 102.9(6) . . ?
N1 C7 Pd1 129.1(5) . . ?
N2 C7 Pd1 127.6(5) . . ?
C9 C8 N1 107.1(7) . . ?
C8 C9 N2 104.5(7) . . ?
N3 C10 C11 125.9(7) . . ?
N3 C10 N2 115.3(6) . . ?
C11 C10 N2 118.6(6) . . ?
C12 C11 C10 116.4(7) . . ?
C11 C12 C13 119.4(7) . . ?
C12 C13 C14 118.8(6) . . ?
C12 C13 C15 123.5(7) . . ?
C14 C13 C15 117.7(6) . . ?
N3 C14 N4 115.3(6) . . ?
N3 C14 C13 122.1(6) . . ?
N4 C14 C13 122.6(6) . . ?
C16 C15 C13 119.1(7) . . ?
C15 C16 C17 118.3(7) . . ?
N4 C17 C16 125.6(6) . . ?
N4 C17 N5 114.1(6) . . ?
C16 C17 N5 120.3(6) . . ?
N5 C18 N6 102.4(7) . . ?
N5 C18 Pd2 128.6(5) . . ?
N6 C18 Pd2 129.0(6) . . ?
C20 C19 N5 107.1(8) . . ?
C19 C20 N6 107.2(7) . . ?
C26 C21 C22 124.2(10) . . ?
C26 C21 N6 116.7(9) . . ?
C22 C21 N6 118.5(10) . . ?
C21 C22 C23 117.8(13) . . ?
C21 C22 C30 123.8(9) . . ?
C23 C22 C30 118.4(11) . . ?
C24 C23 C22 120.5(13) . . ?
C23 C24 C25 124.3(12) . . ?
C23 C24 C31 125.5(14) . . ?
C25 C24 C31 110.2(14) . . ?
C26 C25 C24 116.7(15) . . ?
C21 C26 C25 116.4(13) . . ?
C21 C26 C32 124.9(10) . . ?
C25 C26 C32 118.7(13) . . ?
C38 C33 C34 122.7(8) . . ?
C38 C33 N7 119.4(7) . . ?
C34 C33 N7 117.4(8) . . ?
C35 C34 C33 116.3(8) . . ?
C35 C34 C59 121.4(8) . . ?
C33 C34 C59 122.2(8) . . ?
C36 C35 C34 122.7(8) . . ?
C35 C36 C37 119.4(9) . . ?
C35 C36 C60 119.9(9) . . ?
C37 C36 C60 120.7(10) . . ?
C38 C37 C36 121.2(10) . . ?
C33 C38 C37 117.6(8) . . ?
C33 C38 C61 120.1(9) . . ?
C37 C38 C61 122.2(9) . . ?
N8 C39 N7 102.7(6) . . ?
N8 C39 Pd1 128.6(5) . . ?
N7 C39 Pd1 126.9(6) . . ?
C41 C40 N7 106.5(7) . . ?
C40 C41 N8 106.6(8) . . ?
N9 C42 C43 125.4(7) . . ?
N9 C42 N8 117.0(6) . . ?
C43 C42 N8 117.3(6) . . ?
C44 C43 C42 117.1(7) . . ?
C43 C44 C45 121.5(7) . . ?
C44 C45 C47 125.0(7) . . ?
C44 C45 C46 116.6(7) . . ?
C47 C45 C46 118.4(6) . . ?
N9 C46 N10 115.5(6) . . ?
N9 C46 C45 122.6(6) . . ?
N10 C46 C45 122.0(7) . . ?
C48 C47 C45 120.1(7) . . ?
C47 C48 C49 116.6(7) . . ?
N10 C49 C48 126.7(7) . . ?
N10 C49 N11 115.8(6) . . ?
C48 C49 N11 117.4(6) . . ?
N11 C50 N12 104.3(6) . . ?
N11 C50 Pd2 128.7(5) . . ?
N12 C50 Pd2 125.5(6) . . ?
C52 C51 N11 104.0(7) . . ?
C51 C52 N12 108.2(7) . . ?
C54 C53 C58 120.6(7) . . ?
C54 C53 N12 120.6(7) . . ?
C58 C53 N12 118.5(7) . . ?
C53 C54 C55 119.1(8) . . ?
C53 C54 C62 121.4(8) . . ?
C55 C54 C62 119.5(8) . . ?
C54 C55 C56 119.9(9) . . ?
C57 C56 C55 118.8(8) . . ?
C57 C56 C63 122.1(9) . . ?
C55 C56 C63 119.0(10) . . ?
C56 C57 C58 123.4(8) . . ?
C57 C58 C53 118.1(7) . . ?
C57 C58 C64 121.9(7) . . ?
C53 C58 C64 119.8(7) . . ?
Cl1 C65 Cl2 107.9(6) . . ?
O1 C67 C66 102(2) . . ?
O1 C68 C69 119(2) . . ?
C71 C70 O2 132(2) . . ?
C70 O2 C70 139(2) . 2_755 ?
C68 O1 C67 113(2) . . ?

loop_
_geom_bond_atom_site_label_1
_geom_bond_atom_site_label_2
_geom_bond_distance
_geom_bond_site_symmetry_2
_geom_bond_publ_flag
Pd1 C7 2.028(7) . ?
Pd1 C39 2.035(7) . ?
Pd1 I1 2.6007(7) . ?
Pd1 I2 2.6169(6) . ?
Pd2 C18 2.005(8) . ?
Pd2 C50 2.052(7) . ?
Pd2 I4 2.6026(8) . ?
Pd2 I3 2.6155(8) . ?
N1 C7 1.328(9) . ?
N1 C8 1.403(10) . ?
N1 C1 1.475(9) . ?
N2 C7 1.363(9) . ?
N2 C9 1.400(9) . ?
N2 C10 1.445(9) . ?
N3 C10 1.308(8) . ?
N3 C14 1.361(9) . ?
N4 C17 1.314(9) . ?
N4 C14 1.372(8) . ?
N5 C18 1.362(10) . ?
N5 C19 1.415(10) . ?
N5 C17 1.425(9) . ?
N6 C18 1.385(9) . ?
N6 C20 1.394(11) . ?
N6 C21 1.476(11) . ?
N7 C39 1.365(9) . ?
N7 C40 1.432(11) . ?
N7 C33 1.452(10) . ?
N8 C39 1.358(10) . ?
N8 C41 1.409(10) . ?
N8 C42 1.432(10) . ?
N9 C42 1.321(9) . ?
N9 C46 1.349(10) . ?
N10 C49 1.316(9) . ?
N10 C46 1.374(9) . ?
N11 C50 1.344(9) . ?
N11 C51 1.400(10) . ?
N11 C49 1.430(9) . ?
N12 C50 1.346(9) . ?
N12 C52 1.369(11) . ?
N12 C53 1.432(9) . ?
C1 C2 1.376(12) . ?
C1 C6 1.410(11) . ?
C2 C3 1.376(12) . ?
C2 C27 1.503(13) . ?
C3 C4 1.403(13) . ?
C4 C5 1.368(13) . ?
C4 C28 1.512(12) . ?
C5 C6 1.401(11) . ?
C6 C29 1.453(12) . ?
C8 C9 1.343(11) . ?
C10 C11 1.425(10) . ?
C11 C12 1.383(10) . ?
C12 C13 1.407(9) . ?
C13 C14 1.413(10) . ?
C13 C15 1.424(10) . ?
C15 C16 1.359(10) . ?
C16 C17 1.402(10) . ?
C19 C20 1.311(11) . ?
C21 C26 1.373(17) . ?
C21 C22 1.374(14) . ?
C22 C23 1.386(14) . ?
C22 C30 1.518(17) . ?
C23 C24 1.27(2) . ?
C24 C25 1.43(2) . ?
C24 C31 1.606(17) . ?
C25 C26 1.422(16) . ?
C26 C32 1.536(18) . ?
C33 C38 1.373(12) . ?
C33 C34 1.395(11) . ?
C34 C35 1.394(12) . ?
C34 C59 1.519(13) . ?
C35 C36 1.335(14) . ?
C36 C37 1.385(13) . ?
C36 C60 1.545(14) . ?
C37 C38 1.384(13) . ?
C38 C61 1.505(12) . ?
C40 C41 1.316(12) . ?
C42 C43 1.408(10) . ?
C43 C44 1.332(11) . ?
C44 C45 1.403(10) . ?
C45 C47 1.406(10) . ?
C45 C46 1.427(10) . ?
C47 C48 1.364(10) . ?
C48 C49 1.420(10) . ?
C51 C52 1.358(12) . ?
C53 C54 1.384(12) . ?
C53 C58 1.415(10) . ?
C54 C55 1.412(12) . ?
C54 C62 1.520(12) . ?
C55 C56 1.418(13) . ?
C56 C57 1.347(13) . ?
C56 C63 1.498(13) . ?
C57 C58 1.379(11) . ?
C58 C64 1.518(12) . ?
C65 Cl1 1.784(11) . ?
C65 Cl2 1.820(10) . ?
C66 C67 1.531(18) . ?
C67 O1 1.342(17) . ?
C68 O1 1.287(15) . ?
C68 C69 1.568(17) . ?
C70 C71 1.36(2) . ?
C70 O2 1.42(2) . ?
O2 C70 1.42(2) 2_755 ?
